data_7022629
loop_
_publ_author_name
'Brooks, Andrew C.'
'Martin, Lee'
'Day, Peter'
'Lopes, Elsa B.'
'Almeida, Manuel'
'Kikuchi, Koichi'
'Fujita, Wataru'
'Sasamori, Kota'
'Aktusu, Hiroki'
'Wallis, John D.'

_publ_section_title
;
 Hydrogen bonded anion ribbons, networks and clusters and sulfur-anion
 interactions in novel radical cation salts of BEDT-TTF with sulfamate,
 pentaborate and bromide.
;
_journal_issue 18
_journal_name_full 'Dalton transactions (Cambridge, England : 2003)'
_journal_page_first 6645
_journal_page_last 6654
_journal_paper_doi 10.1039/c3dt32430c
_journal_volume 42
_journal_year 2013
_chemical_formula_sum 'C10 H8 Br S8'
_chemical_formula_weight 464.55
_chemical_name_systematic
;
bis(ethylenedithio)tetrathiafulvalene bromide
;
_space_group_IT_number 15
_symmetry_cell_setting monoclinic
_symmetry_space_group_name_Hall '-C 2yc'
_symmetry_space_group_name_H-M 'C 1 2/c 1'
_atom_sites_solution_hydrogens geom
_atom_sites_solution_primary direct
_atom_sites_solution_secondary difmap
_audit_creation_method SHELXL-97
_cell_angle_alpha 90.00
_cell_angle_beta 103.66(3)
_cell_angle_gamma 90.00
_cell_formula_units_Z 4
_cell_length_a 12.867(3)
_cell_length_b 11.036(2)
_cell_length_c 11.270(2)
_cell_measurement_reflns_used 928
_cell_measurement_temperature 173(2)
_cell_measurement_theta_max 23.254
_cell_measurement_theta_min 2.4605
_cell_volume 1555.1(6)
_computing_cell_refinement 'Bruker SMART'
_computing_data_collection 'Bruker SMART'
_computing_data_reduction 'Bruker SHELXTL'
_computing_molecular_graphics 'Bruker SHELXTL'
_computing_publication_material 'Bruker SHELXTL'
_computing_structure_refinement 'SHELXL-97 (Sheldrick, 1997)'
_computing_structure_solution 'SHELXS-97 (Sheldrick, 1990)'
_diffrn_ambient_temperature 173(2)
_diffrn_detector_area_resol_mean 8.366
_diffrn_measured_fraction_theta_full 0.998
_diffrn_measured_fraction_theta_max 0.998
_diffrn_measurement_device_type 'CCD area detector'
_diffrn_measurement_method 'phi and omega scans'
_diffrn_radiation_monochromator graphite
_diffrn_radiation_source 'fine-focus sealed tube'
_diffrn_radiation_type MoK\a
_diffrn_radiation_wavelength 0.71073
_diffrn_reflns_av_R_equivalents 0.0168
_diffrn_reflns_av_sigmaI/netI 0.0181
_diffrn_reflns_limit_h_max 8
_diffrn_reflns_limit_h_min -14
_diffrn_reflns_limit_k_max 12
_diffrn_reflns_limit_k_min -10
_diffrn_reflns_limit_l_max 11
_diffrn_reflns_limit_l_min -12
_diffrn_reflns_number 3375
_diffrn_reflns_theta_full 23.28
_diffrn_reflns_theta_max 23.28
_diffrn_reflns_theta_min 2.46
_diffrn_standards_number 81
_exptl_absorpt_coefficient_mu 3.698
_exptl_absorpt_correction_T_max 1.00
_exptl_absorpt_correction_T_min 0.74
_exptl_absorpt_correction_type empirical
_exptl_absorpt_process_details 'SADABS (Sheldrich, G. M. (1996))'
_exptl_crystal_colour black
_exptl_crystal_density_diffrn 1.984
_exptl_crystal_density_method 'not measured'
_exptl_crystal_description 'cut rod'
_exptl_crystal_F_000 924
_exptl_crystal_size_max 0.03
_exptl_crystal_size_mid 0.01
_exptl_crystal_size_min 0.01
_refine_diff_density_max 0.387
_refine_diff_density_min -0.752
_refine_diff_density_rms 0.118
_refine_ls_extinction_method none
_refine_ls_goodness_of_fit_ref 1.256
_refine_ls_hydrogen_treatment constr
_refine_ls_matrix_type full
_refine_ls_number_parameters 87
_refine_ls_number_reflns 1131
_refine_ls_number_restraints 0
_refine_ls_restrained_S_all 1.256
_refine_ls_R_factor_all 0.0290
_refine_ls_R_factor_gt 0.0282
_refine_ls_shift/su_max 0.000
_refine_ls_shift/su_mean 0.000
_refine_ls_structure_factor_coef Fsqd
_refine_ls_weighting_details 'calc w=1/[\s^2^(Fo^2^)+(0.0296P)^2^+2.9735P] where P=(Fo^2^+2Fc^2^)/3'
_refine_ls_weighting_scheme calc
_refine_ls_wR_factor_gt 0.0702
_refine_ls_wR_factor_ref 0.0705
_reflns_number_gt 1099
_reflns_number_total 1131
_reflns_threshold_expression >2sigma(I)
_cod_data_source_file c3dt32430c.txt
_cod_data_source_block c:etbrc2c
_cod_original_cell_volume 1555.0(5)
_cod_original_sg_symbol_H-M C2/c
_cod_database_code 7022629

loop_
_symmetry_equiv_pos_as_xyz
'x, y, z'
'-x, y, -z+1/2'
'x+1/2, y+1/2, z'
'-x+1/2, y+1/2, -z+1/2'
'-x, -y, -z'
'x, -y, z-1/2'
'-x+1/2, -y+1/2, -z'
'x+1/2, -y+1/2, z-1/2'

loop_
_atom_site_label
_atom_site_type_symbol
_atom_site_fract_x
_atom_site_fract_y
_atom_site_fract_z
_atom_site_U_iso_or_equiv
_atom_site_adp_type
_atom_site_occupancy
_atom_site_symmetry_multiplicity
_atom_site_calc_flag
_atom_site_refinement_flags
Br1 Br 0.5000 0.09284(5) 0.7500 0.0488(2) Uani 1 2 d S
S4 S 0.42429(6) 0.36317(7) 0.86997(7) 0.0313(2) Uani 1 1 d .
S3 S 0.41618(7) 0.62738(7) 0.86403(7) 0.0341(2) Uani 1 1 d .
S2 S 0.27834(7) 0.33380(7) 0.62438(7) 0.0351(2) Uani 1 1 d .
S1 S 0.27747(8) 0.64766(8) 0.61912(7) 0.0397(3) Uani 1 1 d .
C2 C 0.1633(3) 0.4296(3) 0.5658(3) 0.0393(8) Uani 1 1 d .
H2B H 0.1118 0.3846 0.5017 0.047 Uiso 1 1 calc R
H2A H 0.1277 0.4471 0.6327 0.047 Uiso 1 1 calc R
C4 C 0.3460(2) 0.4295(3) 0.7395(3) 0.0259(7) Uani 1 1 d .
C1 C 0.1897(3) 0.5474(3) 0.5131(3) 0.0460(9) Uani 1 1 d .
H1A H 0.1221 0.5909 0.4787 0.055 Uiso 1 1 calc R
H1B H 0.2236 0.5293 0.4448 0.055 Uiso 1 1 calc R
C5 C 0.4662(2) 0.4976(3) 0.9421(3) 0.0282(7) Uani 1 1 d .
C3 C 0.3422(2) 0.5521(3) 0.7360(3) 0.0281(7) Uani 1 1 d .

loop_
_atom_site_aniso_label
_atom_site_aniso_U_11
_atom_site_aniso_U_22
_atom_site_aniso_U_33
_atom_site_aniso_U_23
_atom_site_aniso_U_13
_atom_site_aniso_U_12
Br1 0.0570(4) 0.0544(4) 0.0327(3) 0.000 0.0058(2) 0.000
S4 0.0350(5) 0.0226(4) 0.0304(5) -0.0043(3) -0.0041(4) -0.0001(3)
S3 0.0381(5) 0.0232(4) 0.0331(5) -0.0050(3) -0.0076(4) 0.0039(3)
S2 0.0412(5) 0.0318(4) 0.0267(4) -0.0077(3) -0.0030(4) -0.0029(4)
S1 0.0517(6) 0.0321(5) 0.0283(5) 0.0042(3) -0.0044(4) -0.0019(4)
C2 0.0308(18) 0.0415(19) 0.040(2) -0.0029(15) -0.0022(15) -0.0034(15)
C4 0.0267(16) 0.0302(16) 0.0192(15) -0.0036(12) 0.0022(13) -0.0025(13)
C1 0.049(2) 0.042(2) 0.037(2) 0.0012(17) -0.0095(17) -0.0051(18)
C5 0.0274(16) 0.0217(16) 0.0310(16) -0.0043(12) -0.0020(13) 0.0025(12)
C3 0.0277(16) 0.0292(16) 0.0253(16) -0.0022(13) 0.0023(13) -0.0013(14)

loop_
_atom_type_symbol
_atom_type_description
_atom_type_scat_dispersion_real
_atom_type_scat_dispersion_imag
_atom_type_scat_source
C C 0.0033 0.0016 'International Tables Vol C Tables 4.2.6.8 and 6.1.1.4'
H H 0.0000 0.0000 'International Tables Vol C Tables 4.2.6.8 and 6.1.1.4'
S S 0.1246 0.1234 'International Tables Vol C Tables 4.2.6.8 and 6.1.1.4'
Br Br -0.2901 2.4595 'International Tables Vol C Tables 4.2.6.8 and 6.1.1.4'

loop_
_geom_angle_atom_site_label_1
_geom_angle_atom_site_label_2
_geom_angle_atom_site_label_3
_geom_angle
_geom_angle_site_symmetry_1
C5 S4 C4 95.23(14) .
C5 S3 C3 95.26(15) .
C4 S2 C2 98.04(15) .
C3 S1 C1 103.95(17) .
C1 C2 S2 114.1(3) .
C3 C4 S4 117.1(2) .
C3 C4 S2 125.2(2) .
S4 C4 S2 117.68(18) .
C2 C1 S1 115.6(2) .
C5 C5 S4 122.3(3) 5_667
C5 C5 S3 121.6(3) 5_667
S4 C5 S3 116.04(18) .
C4 C3 S1 129.5(2) .
C4 C3 S3 116.3(2) .
S1 C3 S3 114.13(18) .

loop_
_geom_bond_atom_site_label_1
_geom_bond_atom_site_label_2
_geom_bond_distance
_geom_bond_site_symmetry_2
S4 C5 1.716(3) .
S4 C4 1.736(3) .
S3 C5 1.724(3) .
S3 C3 1.741(3) .
S2 C4 1.738(3) .
S2 C2 1.812(3) .
S1 C3 1.738(3) .
S1 C1 1.814(4) .
C2 C1 1.500(5) .
C4 C3 1.355(5) .
C5 C5 1.388(6) 5_667
